data_4516001
loop_
_publ_author_name
'Boom, Devin H. A.'
'Ehlers, Andreas W.'
'Nieger, Martin'
'Devillard, Marc'
'Bouhadir, Ghenwa'
'Bourissou, Didier'
'Slootweg, J. Chris'

_publ_section_title
;
 Gold(I) Complexes of the Geminal Phosphinoborane
 <i>t</i>Bu<sub>2</sub>PCH<sub>2</sub>BPh<sub>2</sub>.
;
_journal_issue 4
_journal_name_full 'ACS omega'
_journal_page_first 3945
_journal_page_last 3951
_journal_paper_doi 10.1021/acsomega.8b00143
_journal_volume 3
_journal_year 2018
_chemical_formula_moiety 'C39 H45 Au B Cl P2, C5 H12'
_chemical_formula_sum 'C44 H57 Au B Cl P2'
_chemical_formula_weight 891.06
_space_group_crystal_system orthorhombic
_space_group_IT_number 61
_space_group_name_Hall '-P 2ac 2ab'
_space_group_name_H-M_alt 'P b c a'
_atom_sites_solution_hydrogens mixed
_atom_sites_solution_primary direct
_atom_sites_solution_secondary difmap
_audit_creation_method SHELXL-2014/7
_cell_angle_alpha 90
_cell_angle_beta 90
_cell_angle_gamma 90
_cell_formula_units_Z 8
_cell_length_a 19.0712(8)
_cell_length_b 18.7238(7)
_cell_length_c 23.2135(10)
_cell_measurement_reflns_used 9732
_cell_measurement_temperature 123(2)
_cell_measurement_theta_max 27.5
_cell_measurement_theta_min 2.3
_cell_volume 8289.2(6)
_computing_cell_refinement APEX3
_computing_data_collection APEX3
_computing_data_reduction SAINT
_computing_publication_material publCIF
_computing_structure_refinement 'SHELXL-2014/7 (Sheldrick, 2014)'
_computing_structure_solution SHELXS-97
_diffrn_ambient_temperature 123(2)
_diffrn_detector_area_resol_mean 10.4167
_diffrn_measured_fraction_theta_full 0.999
_diffrn_measured_fraction_theta_max 0.998
_diffrn_measurement_device_type 'Bruker D8 VENTURE with Photon100 detector'
_diffrn_measurement_method 'rotation in \f and \w, 1\%, shutterless'
_diffrn_radiation_type MoK\a
_diffrn_radiation_wavelength 0.71073
_diffrn_reflns_av_R_equivalents 0.0641
_diffrn_reflns_av_unetI/netI 0.0232
_diffrn_reflns_Laue_measured_fraction_full 0.999
_diffrn_reflns_Laue_measured_fraction_max 0.998
_diffrn_reflns_limit_h_max 24
_diffrn_reflns_limit_h_min -24
_diffrn_reflns_limit_k_max 24
_diffrn_reflns_limit_k_min -22
_diffrn_reflns_limit_l_max 30
_diffrn_reflns_limit_l_min -30
_diffrn_reflns_number 170457
_diffrn_reflns_point_group_measured_fraction_full 0.999
_diffrn_reflns_point_group_measured_fraction_max 0.998
_diffrn_reflns_theta_full 25.242
_diffrn_reflns_theta_max 27.548
_diffrn_reflns_theta_min 2.324
_diffrn_source 'INCOATEC microfocus sealed tube'
_exptl_absorpt_coefficient_mu 3.720
_exptl_absorpt_correction_T_max 0.9143
_exptl_absorpt_correction_T_min 0.7678
_exptl_absorpt_correction_type multi-scan
_exptl_absorpt_process_details 'SADABS (Sheldrick, 2014)'
_exptl_crystal_colour colourless
_exptl_crystal_density_diffrn 1.428
_exptl_crystal_description plates
_exptl_crystal_F_000 3616
_exptl_crystal_size_max 0.120
_exptl_crystal_size_mid 0.080
_exptl_crystal_size_min 0.020
_refine_diff_density_max 1.650
_refine_diff_density_min -0.921
_refine_diff_density_rms 0.103
_refine_ls_extinction_coef 0.000296(16)
_refine_ls_extinction_expression Fc^*^=kFc[1+0.001xFc^2^\l^3^/sin(2\q)]^-1/4^
_refine_ls_extinction_method 'SHELXL-2014/7 (Sheldrick 2014)'
_refine_ls_goodness_of_fit_ref 1.081
_refine_ls_hydrogen_treatment constr
_refine_ls_matrix_type full
_refine_ls_number_parameters 443
_refine_ls_number_reflns 9537
_refine_ls_number_restraints 24
_refine_ls_restrained_S_all 1.088
_refine_ls_R_factor_all 0.0464
_refine_ls_R_factor_gt 0.0272
_refine_ls_shift/su_max 0.004
_refine_ls_shift/su_mean 0.000
_refine_ls_structure_factor_coef Fsqd
_refine_ls_weighting_details 'w=1/[\s^2^(Fo^2^)+(0.0121P)^2^+22.3650P] where P=(Fo^2^+2Fc^2^)/3'
_refine_ls_weighting_scheme calc
_refine_ls_wR_factor_gt 0.0490
_refine_ls_wR_factor_ref 0.0560
_reflns_Friedel_coverage 0.000
_reflns_number_gt 7454
_reflns_number_total 9537
_reflns_threshold_expression 'I > 2\s(I)'
_cod_data_source_file ao8b00143_si_002.cif
_cod_data_source_block jcs089_compound_5
_cod_database_code 4516001
_shelx_shelxl_version_number 2014/7
_shelx_space_group_comment
;
The symmetry employed for this shelxl refinement is uniquely defined
by the following loop, which should always be used as a source of
symmetry information in preference to the above space-group names.
They are only intended as comments.
;
_shelx_estimated_absorpt_t_min 0.664
_shelx_estimated_absorpt_t_max 0.929

loop_
_space_group_symop_operation_xyz
'x, y, z'
'-x+1/2, -y, z+1/2'
'-x, y+1/2, -z+1/2'
'x+1/2, -y+1/2, -z'
'-x, -y, -z'
'x-1/2, y, -z-1/2'
'x, -y-1/2, z-1/2'
'-x-1/2, y-1/2, z'

loop_
_atom_site_label
_atom_site_type_symbol
_atom_site_fract_x
_atom_site_fract_y
_atom_site_fract_z
_atom_site_U_iso_or_equiv
_atom_site_adp_type
_atom_site_occupancy
_atom_site_site_symmetry_order
_atom_site_calc_flag
_atom_site_refinement_flags_posn
_atom_site_refinement_flags_adp
Au1 Au 0.21485(2) 0.53221(2) 0.50534(2) 0.01601(4) Uani 1 1 d . .
P1 P 0.28482(4) 0.46522(4) 0.44363(3) 0.01604(14) Uani 1 1 d . .
P2 P 0.14079(4) 0.58670(4) 0.56985(3) 0.01492(15) Uani 1 1 d . .
B1 B 0.33018(19) 0.60532(19) 0.39388(14) 0.0176(7) Uani 1 1 d . .
Cl1 Cl 0.34323(4) 0.63844(4) 0.47375(3) 0.02183(16) Uani 1 1 d . .
C1 C 0.33697(16) 0.51826(16) 0.39317(13) 0.0185(6) Uani 1 1 d . .
H1A H 0.3869 0.5063 0.3998 0.022 Uiso 1 1 calc R U
H1B H 0.3252 0.5019 0.3538 0.022 Uiso 1 1 calc R U
C2 C 0.25386(17) 0.63046(16) 0.37160(14) 0.0201(7) Uani 1 1 d . .
C3 C 0.20213(17) 0.66386(17) 0.40494(16) 0.0248(7) Uani 1 1 d . .
H3 H 0.2122 0.6749 0.4440 0.030 Uiso 1 1 calc R U
C4 C 0.13640(19) 0.68156(19) 0.38291(19) 0.0346(9) Uani 1 1 d . .
H4 H 0.1024 0.7035 0.4070 0.041 Uiso 1 1 calc R U
C5 C 0.1207(2) 0.6672(2) 0.3264(2) 0.0408(10) Uani 1 1 d . .
H5 H 0.0760 0.6794 0.3112 0.049 Uiso 1 1 calc R U
C6 C 0.1701(2) 0.6351(2) 0.29190(17) 0.0400(10) Uani 1 1 d . .
H6 H 0.1595 0.6252 0.2527 0.048 Uiso 1 1 calc R U
C7 C 0.23570(19) 0.6171(2) 0.31404(15) 0.0307(8) Uani 1 1 d . .
H7 H 0.2691 0.5950 0.2894 0.037 Uiso 1 1 calc R U
C8 C 0.39433(16) 0.64291(17) 0.35920(13) 0.0186(6) Uani 1 1 d . .
C9 C 0.46331(17) 0.61715(19) 0.36221(14) 0.0250(7) Uani 1 1 d . .
H9 H 0.4722 0.5740 0.3825 0.030 Uiso 1 1 calc R U
C10 C 0.51953(18) 0.6529(2) 0.33629(15) 0.0307(8) Uani 1 1 d . .
H10 H 0.5657 0.6341 0.3394 0.037 Uiso 1 1 calc R U
C11 C 0.5079(2) 0.7152(2) 0.30624(15) 0.0323(9) Uani 1 1 d . .
H11 H 0.5459 0.7396 0.2885 0.039 Uiso 1 1 calc R U
C12 C 0.4407(2) 0.7419(2) 0.30218(16) 0.0347(9) Uani 1 1 d . .
H12 H 0.4322 0.7850 0.2816 0.042 Uiso 1 1 calc R U
C13 C 0.38513(19) 0.70594(17) 0.32820(15) 0.0256(7) Uani 1 1 d . .
H13 H 0.3392 0.7251 0.3247 0.031 Uiso 1 1 calc R U
C14 C 0.22654(17) 0.40534(17) 0.39925(14) 0.0244(7) Uani 1 1 d . .
C15 C 0.26407(19) 0.3664(2) 0.35022(16) 0.0324(8) Uani 1 1 d . .
H15A H 0.3003 0.3350 0.3662 0.049 Uiso 1 1 calc R U
H15B H 0.2301 0.3379 0.3285 0.049 Uiso 1 1 calc R U
H15C H 0.2859 0.4015 0.3245 0.049 Uiso 1 1 calc R U
C16 C 0.1704(2) 0.4540(2) 0.37384(19) 0.0409(10) Uani 1 1 d . .
H16A H 0.1461 0.4791 0.4050 0.061 Uiso 1 1 calc R U
H16B H 0.1924 0.4889 0.3481 0.061 Uiso 1 1 calc R U
H16C H 0.1365 0.4253 0.3521 0.061 Uiso 1 1 calc R U
C17 C 0.1900(2) 0.3502(2) 0.43764(18) 0.0473(12) Uani 1 1 d . .
H17A H 0.2252 0.3182 0.4545 0.071 Uiso 1 1 calc R U
H17B H 0.1646 0.3748 0.4685 0.071 Uiso 1 1 calc R U
H17C H 0.1570 0.3222 0.4145 0.071 Uiso 1 1 calc R U
C18 C 0.34897(18) 0.41407(18) 0.48855(14) 0.0269(7) Uani 1 1 d . .
C19 C 0.3127(2) 0.3757(2) 0.53877(19) 0.0516(12) Uani 1 1 d . .
H19A H 0.2853 0.4102 0.5611 0.077 Uiso 1 1 calc R U
H19B H 0.2814 0.3386 0.5236 0.077 Uiso 1 1 calc R U
H19C H 0.3481 0.3537 0.5636 0.077 Uiso 1 1 calc R U
C20 C 0.3985(2) 0.4691(3) 0.5160(2) 0.0543(12) Uani 1 1 d . .
H20A H 0.3711 0.5034 0.5386 0.081 Uiso 1 1 calc R U
H20B H 0.4319 0.4445 0.5413 0.081 Uiso 1 1 calc R U
H20C H 0.4242 0.4944 0.4857 0.081 Uiso 1 1 calc R U
C21 C 0.3916(3) 0.3610(3) 0.4536(2) 0.0626(15) Uani 1 1 d . .
H21A H 0.4146 0.3860 0.4216 0.094 Uiso 1 1 calc R U
H21B H 0.4272 0.3390 0.4783 0.094 Uiso 1 1 calc R U
H21C H 0.3605 0.3240 0.4382 0.094 Uiso 1 1 calc R U
C22 C 0.18341(16) 0.65101(16) 0.61681(13) 0.0173(6) Uani 1 1 d . .
C23 C 0.23711(18) 0.69302(18) 0.59472(14) 0.0254(7) Uani 1 1 d . .
H23 H 0.2509 0.6878 0.5556 0.031 Uiso 1 1 calc R U
C24 C 0.27062(19) 0.7426(2) 0.62953(15) 0.0325(9) Uani 1 1 d . .
H24 H 0.3073 0.7712 0.6142 0.039 Uiso 1 1 calc R U
C25 C 0.25075(19) 0.7504(2) 0.68663(15) 0.0290(8) Uani 1 1 d . .
H25 H 0.2738 0.7843 0.7104 0.035 Uiso 1 1 calc R U
C26 C 0.19734(18) 0.70892(18) 0.70886(14) 0.0247(7) Uani 1 1 d . .
H26 H 0.1836 0.7146 0.7479 0.030 Uiso 1 1 calc R U
C27 C 0.16377(17) 0.65921(17) 0.67459(13) 0.0204(7) Uani 1 1 d . .
H27 H 0.1273 0.6305 0.6902 0.024 Uiso 1 1 calc R U
C28 C 0.10171(16) 0.52240(16) 0.61905(12) 0.0170(6) Uani 1 1 d . .
C29 C 0.14500(18) 0.47024(18) 0.64289(13) 0.0242(7) Uani 1 1 d . .
H29 H 0.1928 0.4674 0.6315 0.029 Uiso 1 1 calc R U
C30 C 0.1189(2) 0.42272(19) 0.68290(15) 0.0309(8) Uani 1 1 d . .
H30 H 0.1489 0.3879 0.6995 0.037 Uiso 1 1 calc R U
C31 C 0.0490(2) 0.4257(2) 0.69897(16) 0.0344(9) Uani 1 1 d . .
H31 H 0.0311 0.3929 0.7265 0.041 Uiso 1 1 calc R U
C32 C 0.0055(2) 0.4761(2) 0.67495(18) 0.0386(9) Uani 1 1 d . .
H32 H -0.0425 0.4777 0.6857 0.046 Uiso 1 1 calc R U
C33 C 0.03150(18) 0.52511(19) 0.63491(15) 0.0281(8) Uani 1 1 d . .
H33 H 0.0013 0.5601 0.6186 0.034 Uiso 1 1 calc R U
C34 C 0.06787(15) 0.63286(16) 0.53649(13) 0.0162(6) Uani 1 1 d . .
C35 C 0.03474(17) 0.60114(18) 0.48932(14) 0.0262(7) Uani 1 1 d . .
H35 H 0.0508 0.5565 0.4750 0.031 Uiso 1 1 calc R U
C36 C -0.02162(18) 0.6351(2) 0.46360(15) 0.0299(8) Uani 1 1 d . .
H36 H -0.0442 0.6136 0.4315 0.036 Uiso 1 1 calc R U
C37 C -0.04530(17) 0.70013(19) 0.48423(15) 0.0260(7) Uani 1 1 d . .
H37 H -0.0838 0.7232 0.4661 0.031 Uiso 1 1 calc R U
C38 C -0.01309(17) 0.73128(18) 0.53093(15) 0.0248(7) Uani 1 1 d . .
H38 H -0.0298 0.7756 0.5454 0.030 Uiso 1 1 calc R U
C39 C 0.04382(17) 0.69823(17) 0.55703(14) 0.0209(7) Uani 1 1 d . .
H39 H 0.0663 0.7203 0.5889 0.025 Uiso 1 1 calc R U
C1P C 0.3273(3) 0.5292(4) 0.6798(3) 0.099(2) Uani 1 1 d D U
H1P1 H 0.3067 0.5120 0.7159 0.148 Uiso 1 1 calc R U
H1P2 H 0.2914 0.5538 0.6571 0.148 Uiso 1 1 calc R U
H1P3 H 0.3457 0.4887 0.6578 0.148 Uiso 1 1 calc R U
C2P C 0.3844(4) 0.5789(4) 0.6927(3) 0.100(2) Uani 1 1 d D U
H2P1 H 0.3648 0.6182 0.7163 0.120 Uiso 1 1 calc R U
H2P2 H 0.4189 0.5534 0.7170 0.120 Uiso 1 1 calc R U
C3P C 0.4218(3) 0.6105(4) 0.6451(3) 0.094(2) Uani 1 1 d D U
H3P1 H 0.3867 0.6318 0.6188 0.113 Uiso 1 1 calc R U
H3P2 H 0.4452 0.5714 0.6237 0.113 Uiso 1 1 calc R U
C4P C 0.4755(2) 0.6659(3) 0.6572(2) 0.0590(13) Uani 1 1 d D U
H4P1 H 0.4529 0.7075 0.6759 0.071 Uiso 1 1 calc R U
H4P2 H 0.4966 0.6822 0.6206 0.071 Uiso 1 1 calc R U
C5P C 0.5322(2) 0.6368(3) 0.6962(2) 0.0629(15) Uani 1 1 d D U
H5P1 H 0.5670 0.6741 0.7037 0.094 Uiso 1 1 calc R U
H5P2 H 0.5113 0.6213 0.7327 0.094 Uiso 1 1 calc R U
H5P3 H 0.5550 0.5960 0.6775 0.094 Uiso 1 1 calc R U

loop_
_atom_site_aniso_label
_atom_site_aniso_U_11
_atom_site_aniso_U_22
_atom_site_aniso_U_33
_atom_site_aniso_U_23
_atom_site_aniso_U_13
_atom_site_aniso_U_12
Au1 0.01645(6) 0.01414(6) 0.01745(6) -0.00112(4) 0.00442(5) 0.00088(5)
P1 0.0163(3) 0.0136(3) 0.0182(3) 0.0004(3) 0.0056(3) 0.0023(3)
P2 0.0151(4) 0.0147(4) 0.0149(4) -0.0013(3) 0.0028(3) 0.0003(3)
B1 0.0177(17) 0.0210(18) 0.0141(16) 0.0001(13) 0.0014(13) -0.0022(14)
Cl1 0.0222(4) 0.0256(4) 0.0177(4) -0.0026(3) 0.0031(3) -0.0069(3)
C1 0.0162(15) 0.0223(16) 0.0170(14) 0.0001(12) 0.0040(12) -0.0010(12)
C2 0.0186(16) 0.0170(15) 0.0247(16) 0.0086(13) 0.0000(13) -0.0075(13)
C3 0.0200(17) 0.0179(16) 0.0364(19) 0.0065(14) 0.0022(14) -0.0058(13)
C4 0.0198(18) 0.0205(18) 0.063(3) 0.0134(17) 0.0001(17) -0.0011(15)
C5 0.025(2) 0.030(2) 0.067(3) 0.022(2) -0.016(2) -0.0080(17)
C6 0.044(2) 0.038(2) 0.037(2) 0.0166(18) -0.0207(19) -0.014(2)
C7 0.031(2) 0.033(2) 0.0278(18) 0.0084(15) -0.0040(15) -0.0076(16)
C8 0.0192(16) 0.0220(16) 0.0148(15) -0.0034(12) 0.0031(12) -0.0058(13)
C9 0.0210(17) 0.0337(19) 0.0202(16) 0.0017(14) 0.0025(13) -0.0076(15)
C10 0.0195(18) 0.045(2) 0.0271(18) -0.0071(16) 0.0049(14) -0.0117(16)
C11 0.034(2) 0.039(2) 0.0240(18) -0.0106(16) 0.0129(15) -0.0214(17)
C12 0.048(2) 0.0238(18) 0.032(2) -0.0004(15) 0.0129(17) -0.0121(17)
C13 0.0290(18) 0.0177(16) 0.0299(18) 0.0000(14) 0.0074(14) -0.0043(14)
C14 0.0234(18) 0.0191(16) 0.0307(17) -0.0069(13) 0.0096(14) -0.0050(14)
C15 0.032(2) 0.030(2) 0.035(2) -0.0123(16) 0.0091(16) -0.0053(16)
C16 0.027(2) 0.041(2) 0.055(3) -0.0195(19) -0.0119(18) 0.0027(17)
C17 0.058(3) 0.041(2) 0.043(2) -0.0126(19) 0.023(2) -0.029(2)
C18 0.0264(17) 0.0274(17) 0.0268(18) 0.0056(14) 0.0045(14) 0.0104(14)
C19 0.055(3) 0.052(3) 0.048(3) 0.030(2) 0.009(2) 0.013(2)
C20 0.048(3) 0.058(3) 0.058(3) 0.017(2) -0.029(2) 0.006(2)
C21 0.071(3) 0.068(3) 0.049(3) 0.005(2) 0.003(2) 0.056(3)
C22 0.0182(15) 0.0154(15) 0.0183(15) -0.0011(12) 0.0009(12) 0.0019(12)
C23 0.0290(18) 0.0269(18) 0.0204(16) -0.0029(14) 0.0048(13) -0.0068(14)
C24 0.034(2) 0.034(2) 0.0296(19) -0.0025(15) 0.0046(15) -0.0165(17)
C25 0.0305(19) 0.0299(18) 0.0267(18) -0.0059(15) -0.0041(15) -0.0074(16)
C26 0.0305(19) 0.0266(18) 0.0171(15) -0.0034(13) 0.0005(13) 0.0005(15)
C27 0.0209(16) 0.0189(16) 0.0214(16) -0.0011(12) 0.0052(13) 0.0006(13)
C28 0.0199(15) 0.0154(15) 0.0158(14) -0.0003(12) -0.0004(11) -0.0036(12)
C29 0.0213(16) 0.0258(17) 0.0256(16) 0.0026(14) -0.0022(13) 0.0012(15)
C30 0.037(2) 0.0271(19) 0.0285(19) 0.0089(15) -0.0076(16) 0.0010(16)
C31 0.037(2) 0.034(2) 0.032(2) 0.0129(16) -0.0002(16) -0.0128(17)
C32 0.0262(19) 0.042(2) 0.048(2) 0.0154(19) 0.0099(17) -0.0048(18)
C33 0.0231(17) 0.0290(19) 0.0322(18) 0.0109(15) 0.0068(14) 0.0021(15)
C34 0.0142(15) 0.0160(14) 0.0185(15) -0.0002(12) 0.0022(12) 0.0013(12)
C35 0.0259(17) 0.0241(16) 0.0285(18) -0.0070(14) -0.0033(14) 0.0036(14)
C36 0.0249(18) 0.038(2) 0.0272(19) -0.0032(16) -0.0071(15) -0.0024(16)
C37 0.0159(15) 0.0312(18) 0.0310(19) 0.0083(15) 0.0001(13) 0.0016(14)
C38 0.0226(17) 0.0192(16) 0.0325(19) 0.0017(14) 0.0057(14) 0.0050(13)
C39 0.0227(17) 0.0197(16) 0.0203(16) -0.0014(13) 0.0013(13) -0.0003(13)
C1P 0.063(4) 0.093(5) 0.140(6) -0.010(4) -0.043(4) 0.006(3)
C2P 0.097(5) 0.096(5) 0.108(5) 0.012(4) -0.056(4) -0.012(4)
C3P 0.051(3) 0.164(6) 0.067(4) -0.004(4) -0.028(3) -0.004(4)
C4P 0.044(3) 0.087(4) 0.046(3) -0.014(2) 0.003(2) 0.024(2)
C5P 0.035(2) 0.098(4) 0.055(3) -0.035(3) -0.002(2) 0.018(3)

loop_
_atom_type_symbol
_atom_type_description
_atom_type_scat_dispersion_real
_atom_type_scat_dispersion_imag
_atom_type_scat_source
C C 0.0033 0.0016 'International Tables Vol C Tables 4.2.6.8 and 6.1.1.4'
H H 0.0000 0.0000 'International Tables Vol C Tables 4.2.6.8 and 6.1.1.4'
B B 0.0013 0.0007 'International Tables Vol C Tables 4.2.6.8 and 6.1.1.4'
P P 0.1023 0.0942 'International Tables Vol C Tables 4.2.6.8 and 6.1.1.4'
Cl Cl 0.1484 0.1585 'International Tables Vol C Tables 4.2.6.8 and 6.1.1.4'
Au Au -2.0133 8.8022 'International Tables Vol C Tables 4.2.6.8 and 6.1.1.4'

loop_
_geom_angle_atom_site_label_1
_geom_angle_atom_site_label_2
_geom_angle_atom_site_label_3
_geom_angle
P2 Au1 P1 173.71(3)
C1 P1 C18 106.21(15)
C1 P1 C14 107.06(14)
C18 P1 C14 112.69(16)
C1 P1 Au1 114.43(10)
C18 P1 Au1 107.94(11)
C14 P1 Au1 108.61(10)
C34 P2 C22 106.49(14)
C34 P2 C28 105.64(14)
C22 P2 C28 104.20(14)
C34 P2 Au1 113.90(10)
C22 P2 Au1 114.24(10)
C28 P2 Au1 111.55(10)
C2 B1 C8 113.2(3)
C2 B1 C1 111.0(3)
C8 B1 C1 111.5(3)
C2 B1 Cl1 108.9(2)
C8 B1 Cl1 103.6(2)
C1 B1 Cl1 108.2(2)
B1 C1 P1 119.4(2)
B1 C1 H1A 107.5
P1 C1 H1A 107.5
B1 C1 H1B 107.5
P1 C1 H1B 107.5
H1A C1 H1B 107.0
C3 C2 C7 115.6(3)
C3 C2 B1 126.0(3)
C7 C2 B1 118.4(3)
C4 C3 C2 122.5(4)
C4 C3 H3 118.8
C2 C3 H3 118.8
C5 C4 C3 120.0(4)
C5 C4 H4 120.0
C3 C4 H4 120.0
C4 C5 C6 119.5(4)
C4 C5 H5 120.2
C6 C5 H5 120.2
C5 C6 C7 120.4(4)
C5 C6 H6 119.8
C7 C6 H6 119.8
C6 C7 C2 121.9(4)
C6 C7 H7 119.0
C2 C7 H7 119.0
C13 C8 C9 115.8(3)
C13 C8 B1 121.9(3)
C9 C8 B1 122.2(3)
C10 C9 C8 122.2(3)
C10 C9 H9 118.9
C8 C9 H9 118.9
C11 C10 C9 120.0(3)
C11 C10 H10 120.0
C9 C10 H10 120.0
C10 C11 C12 119.4(3)
C10 C11 H11 120.3
C12 C11 H11 120.3
C11 C12 C13 120.1(3)
C11 C12 H12 119.9
C13 C12 H12 119.9
C12 C13 C8 122.5(3)
C12 C13 H13 118.7
C8 C13 H13 118.7
C16 C14 C15 109.0(3)
C16 C14 C17 108.0(3)
C15 C14 C17 108.9(3)
C16 C14 P1 105.7(2)
C15 C14 P1 114.5(2)
C17 C14 P1 110.6(3)
C14 C15 H15A 109.5
C14 C15 H15B 109.5
H15A C15 H15B 109.5
C14 C15 H15C 109.5
H15A C15 H15C 109.5
H15B C15 H15C 109.5
C14 C16 H16A 109.5
C14 C16 H16B 109.5
H16A C16 H16B 109.5
C14 C16 H16C 109.5
H16A C16 H16C 109.5
H16B C16 H16C 109.5
C14 C17 H17A 109.5
C14 C17 H17B 109.5
H17A C17 H17B 109.5
C14 C17 H17C 109.5
H17A C17 H17C 109.5
H17B C17 H17C 109.5
C21 C18 C19 110.0(3)
C21 C18 C20 109.3(4)
C19 C18 C20 106.0(3)
C21 C18 P1 112.7(3)
C19 C18 P1 111.6(3)
C20 C18 P1 106.9(2)
C18 C19 H19A 109.5
C18 C19 H19B 109.5
H19A C19 H19B 109.5
C18 C19 H19C 109.5
H19A C19 H19C 109.5
H19B C19 H19C 109.5
C18 C20 H20A 109.5
C18 C20 H20B 109.5
H20A C20 H20B 109.5
C18 C20 H20C 109.5
H20A C20 H20C 109.5
H20B C20 H20C 109.5
C18 C21 H21A 109.5
C18 C21 H21B 109.5
H21A C21 H21B 109.5
C18 C21 H21C 109.5
H21A C21 H21C 109.5
H21B C21 H21C 109.5
C23 C22 C27 119.2(3)
C23 C22 P2 118.9(2)
C27 C22 P2 121.8(2)
C24 C23 C22 120.2(3)
C24 C23 H23 119.9
C22 C23 H23 119.9
C25 C24 C23 120.1(3)
C25 C24 H24 119.9
C23 C24 H24 119.9
C26 C25 C24 119.9(3)
C26 C25 H25 120.0
C24 C25 H25 120.0
C25 C26 C27 120.4(3)
C25 C26 H26 119.8
C27 C26 H26 119.8
C26 C27 C22 120.1(3)
C26 C27 H27 120.0
C22 C27 H27 120.0
C33 C28 C29 119.4(3)
C33 C28 P2 122.5(2)
C29 C28 P2 118.1(2)
C30 C29 C28 120.4(3)
C30 C29 H29 119.8
C28 C29 H29 119.8
C29 C30 C31 120.2(3)
C29 C30 H30 119.9
C31 C30 H30 119.9
C32 C31 C30 119.9(3)
C32 C31 H31 120.1
C30 C31 H31 120.1
C31 C32 C33 120.5(3)
C31 C32 H32 119.7
C33 C32 H32 119.7
C28 C33 C32 119.6(3)
C28 C33 H33 120.2
C32 C33 H33 120.2
C39 C34 C35 119.6(3)
C39 C34 P2 121.8(2)
C35 C34 P2 118.7(2)
C36 C35 C34 119.6(3)
C36 C35 H35 120.2
C34 C35 H35 120.2
C37 C36 C35 120.5(3)
C37 C36 H36 119.7
C35 C36 H36 119.7
C38 C37 C36 120.0(3)
C38 C37 H37 120.0
C36 C37 H37 120.0
C37 C38 C39 120.3(3)
C37 C38 H38 119.9
C39 C38 H38 119.9
C38 C39 C34 120.0(3)
C38 C39 H39 120.0
C34 C39 H39 120.0
C2P C1P H1P1 109.5
C2P C1P H1P2 109.5
H1P1 C1P H1P2 109.5
C2P C1P H1P3 109.5
H1P1 C1P H1P3 109.5
H1P2 C1P H1P3 109.5
C3P C2P C1P 118.2(6)
C3P C2P H2P1 107.8
C1P C2P H2P1 107.8
C3P C2P H2P2 107.8
C1P C2P H2P2 107.8
H2P1 C2P H2P2 107.1
C2P C3P C4P 118.8(5)
C2P C3P H3P1 107.6
C4P C3P H3P1 107.6
C2P C3P H3P2 107.6
C4P C3P H3P2 107.6
H3P1 C3P H3P2 107.0
C3P C4P C5P 110.8(5)
C3P C4P H4P1 109.5
C5P C4P H4P1 109.5
C3P C4P H4P2 109.5
C5P C4P H4P2 109.5
H4P1 C4P H4P2 108.1
C4P C5P H5P1 109.5
C4P C5P H5P2 109.5
H5P1 C5P H5P2 109.5
C4P C5P H5P3 109.5
H5P1 C5P H5P3 109.5
H5P2 C5P H5P3 109.5

loop_
_geom_bond_atom_site_label_1
_geom_bond_atom_site_label_2
_geom_bond_distance
Au1 P2 2.2974(7)
Au1 P1 2.3251(7)
P1 C1 1.830(3)
P1 C18 1.871(3)
P1 C14 1.885(3)
P2 C34 1.811(3)
P2 C22 1.816(3)
P2 C28 1.819(3)
B1 C2 1.615(5)
B1 C8 1.625(4)
B1 C1 1.635(5)
B1 Cl1 1.971(3)
C1 H1A 0.9900
C1 H1B 0.9900
C2 C3 1.401(5)
C2 C7 1.403(5)
C3 C4 1.394(5)
C3 H3 0.9500
C4 C5 1.373(6)
C4 H4 0.9500
C5 C6 1.374(6)
C5 H5 0.9500
C6 C7 1.394(5)
C6 H6 0.9500
C7 H7 0.9500
C8 C13 1.393(5)
C8 C9 1.403(5)
C9 C10 1.400(5)
C9 H9 0.9500
C10 C11 1.378(5)
C10 H10 0.9500
C11 C12 1.380(5)
C11 H11 0.9500
C12 C13 1.393(5)
C12 H12 0.9500
C13 H13 0.9500
C14 C16 1.525(5)
C14 C15 1.529(4)
C14 C17 1.532(5)
C15 H15A 0.9800
C15 H15B 0.9800
C15 H15C 0.9800
C16 H16A 0.9800
C16 H16B 0.9800
C16 H16C 0.9800
C17 H17A 0.9800
C17 H17B 0.9800
C17 H17C 0.9800
C18 C21 1.519(5)
C18 C19 1.534(5)
C18 C20 1.537(6)
C19 H19A 0.9800
C19 H19B 0.9800
C19 H19C 0.9800
C20 H20A 0.9800
C20 H20B 0.9800
C20 H20C 0.9800
C21 H21A 0.9800
C21 H21B 0.9800
C21 H21C 0.9800
C22 C23 1.390(4)
C22 C27 1.401(4)
C23 C24 1.387(5)
C23 H23 0.9500
C24 C25 1.386(5)
C24 H24 0.9500
C25 C26 1.381(5)
C25 H25 0.9500
C26 C27 1.382(4)
C26 H26 0.9500
C27 H27 0.9500
C28 C33 1.390(4)
C28 C29 1.393(4)
C29 C30 1.379(5)
C29 H29 0.9500
C30 C31 1.386(5)
C30 H30 0.9500
C31 C32 1.374(5)
C31 H31 0.9500
C32 C33 1.396(5)
C32 H32 0.9500
C33 H33 0.9500
C34 C39 1.391(4)
C34 C35 1.397(4)
C35 C36 1.384(5)
C35 H35 0.9500
C36 C37 1.384(5)
C36 H36 0.9500
C37 C38 1.376(5)
C37 H37 0.9500
C38 C39 1.389(5)
C38 H38 0.9500
C39 H39 0.9500
C1P C2P 1.462(8)
C1P H1P1 0.9800
C1P H1P2 0.9800
C1P H1P3 0.9800
C2P C3P 1.444(8)
C2P H2P1 0.9900
C2P H2P2 0.9900
C3P C4P 1.483(7)
C3P H3P1 0.9900
C3P H3P2 0.9900
C4P C5P 1.513(6)
C4P H4P1 0.9900
C4P H4P2 0.9900
C5P H5P1 0.9800
C5P H5P2 0.9800
C5P H5P3 0.9800

loop_
_geom_hbond_atom_site_label_D
_geom_hbond_atom_site_label_H
_geom_hbond_atom_site_label_A
_geom_hbond_distance_DH
_geom_hbond_distance_HA
_geom_hbond_distance_DA
_geom_hbond_angle_DHA
C23 H23 Cl1 0.95 2.75 3.609(3) 150.7

loop_
_geom_torsion_atom_site_label_1
_geom_torsion_atom_site_label_2
_geom_torsion_atom_site_label_3
_geom_torsion_atom_site_label_4
_geom_torsion
C2 B1 C1 P1 -68.1(3)
C8 B1 C1 P1 164.6(2)
Cl1 B1 C1 P1 51.3(3)
C18 P1 C1 B1 -120.1(3)
C14 P1 C1 B1 119.3(2)
Au1 P1 C1 B1 -1.1(3)
C8 B1 C2 C3 -120.6(3)
C1 B1 C2 C3 113.0(3)
Cl1 B1 C2 C3 -6.0(4)
C8 B1 C2 C7 60.7(4)
C1 B1 C2 C7 -65.6(4)
Cl1 B1 C2 C7 175.3(2)
C7 C2 C3 C4 1.1(5)
B1 C2 C3 C4 -177.6(3)
C2 C3 C4 C5 -0.9(5)
C3 C4 C5 C6 0.3(5)
C4 C5 C6 C7 0.1(6)
C5 C6 C7 C2 0.2(6)
C3 C2 C7 C6 -0.8(5)
B1 C2 C7 C6 178.0(3)
C2 B1 C8 C13 20.0(4)
C1 B1 C8 C13 146.0(3)
Cl1 B1 C8 C13 -97.8(3)
C2 B1 C8 C9 -165.1(3)
C1 B1 C8 C9 -39.0(4)
Cl1 B1 C8 C9 77.2(3)
C13 C8 C9 C10 0.7(5)
B1 C8 C9 C10 -174.5(3)
C8 C9 C10 C11 -0.5(5)
C9 C10 C11 C12 0.2(5)
C10 C11 C12 C13 -0.1(5)
C11 C12 C13 C8 0.4(5)
C9 C8 C13 C12 -0.7(5)
B1 C8 C13 C12 174.6(3)
C1 P1 C14 C16 -73.0(3)
C18 P1 C14 C16 170.6(2)
Au1 P1 C14 C16 51.1(3)
C1 P1 C14 C15 47.0(3)
C18 P1 C14 C15 -69.5(3)
Au1 P1 C14 C15 171.0(2)
C1 P1 C14 C17 170.4(3)
C18 P1 C14 C17 54.0(3)
Au1 P1 C14 C17 -65.5(3)
C1 P1 C18 C21 -64.1(3)
C14 P1 C18 C21 52.8(4)
Au1 P1 C18 C21 172.7(3)
C1 P1 C18 C19 171.5(3)
C14 P1 C18 C19 -71.6(3)
Au1 P1 C18 C19 48.4(3)
C1 P1 C18 C20 56.0(3)
C14 P1 C18 C20 173.0(3)
Au1 P1 C18 C20 -67.1(3)
C34 P2 C22 C23 -90.0(3)
C28 P2 C22 C23 158.5(3)
Au1 P2 C22 C23 36.6(3)
C34 P2 C22 C27 90.1(3)
C28 P2 C22 C27 -21.3(3)
Au1 P2 C22 C27 -143.2(2)
C27 C22 C23 C24 -0.2(5)
P2 C22 C23 C24 180.0(3)
C22 C23 C24 C25 0.1(6)
C23 C24 C25 C26 -0.2(6)
C24 C25 C26 C27 0.4(5)
C25 C26 C27 C22 -0.5(5)
C23 C22 C27 C26 0.4(5)
P2 C22 C27 C26 -179.8(3)
C34 P2 C28 C33 -13.8(3)
C22 P2 C28 C33 98.2(3)
Au1 P2 C28 C33 -138.1(3)
C34 P2 C28 C29 168.4(2)
C22 P2 C28 C29 -79.6(3)
Au1 P2 C28 C29 44.1(3)
C33 C28 C29 C30 -1.5(5)
P2 C28 C29 C30 176.3(3)
C28 C29 C30 C31 1.2(5)
C29 C30 C31 C32 0.0(6)
C30 C31 C32 C33 -0.8(6)
C29 C28 C33 C32 0.7(5)
P2 C28 C33 C32 -177.0(3)
C31 C32 C33 C28 0.4(6)
C22 P2 C34 C39 -14.1(3)
C28 P2 C34 C39 96.3(3)
Au1 P2 C34 C39 -140.9(2)
C22 P2 C34 C35 166.7(3)
C28 P2 C34 C35 -82.9(3)
Au1 P2 C34 C35 39.8(3)
C39 C34 C35 C36 0.0(5)
P2 C34 C35 C36 179.2(3)
C34 C35 C36 C37 0.0(5)
C35 C36 C37 C38 -0.5(5)
C36 C37 C38 C39 0.9(5)
C37 C38 C39 C34 -0.9(5)
C35 C34 C39 C38 0.5(5)
P2 C34 C39 C38 -178.8(2)
C1P C2P C3P C4P 174.5(6)
C2P C3P C4P C5P 58.9(8)
